data_7242574
loop_
_publ_author_name
'Reason, Thomas E.'
'Goka, Benjamin'
'Krause, Jeanette A.'
'Fionah, Abelline K.'
'Zahran, Elsayed M.'
'Rayat, Sundeep'

_publ_section_title
;
 Cu2O nanoparticle-catalyzed synthesis of diaryl tetrazolones and
 investigation of their solid-state properties
;
_journal_issue 17
_journal_name_full CrystEngComm
_journal_page_first 3220
_journal_page_last 3229
_journal_paper_doi 10.1039/D1CE00119A
_journal_volume 23
_journal_year 2021
_chemical_formula_moiety 'C13 H10 N4 O'
_chemical_formula_sum 'C13 H10 N4 O'
_chemical_formula_weight 238.25
_space_group_crystal_system tetragonal
_space_group_IT_number 76
_space_group_name_Hall 'P 4w'
_space_group_name_H-M_alt 'P 41'
_atom_sites_solution_hydrogens geom
_audit_creation_method SHELXL-2017/1
_audit_update_record
;
2020-12-23 deposited with the CCDC.	2021-03-31 downloaded from the CCDC.
;
_cell_angle_alpha 90
_cell_angle_beta 90
_cell_angle_gamma 90
_cell_formula_units_Z 24
_cell_length_a 17.1647(6)
_cell_length_b 17.1647(6)
_cell_length_c 23.1194(11)
_cell_measurement_reflns_used 9664
_cell_measurement_temperature 150(2)
_cell_measurement_theta_max 27.56
_cell_measurement_theta_min 2.72
_cell_volume 6811.6(5)
_computing_cell_refinement 'Bruker SAINT v8.38A'
_computing_data_collection 'Bruker APEX3 v2016.9.0'
_computing_data_reduction 'Bruker SAINT v8.38A'
_computing_molecular_graphics 'Bruker SHELXTL v6.14'
_computing_publication_material 'Bruker SHELXTL v6.14 & SHELXL-2017/1 (Sheldrick, 2014)'
_computing_structure_refinement 'Bruker SHELXTL v6.14 & SHELXL-2017/1 (Sheldrick, 2014)'
_computing_structure_solution 'Bruker SHELXTL v6.14'
_diffrn_ambient_temperature 150(2)
_diffrn_measured_fraction_theta_full 1.000
_diffrn_measured_fraction_theta_max 0.997
_diffrn_measurement_device_type 'Bruker PHOTON_II'
_diffrn_measurement_method 'combination of \w and \f-scans'
_diffrn_radiation_monochromator 'Si-<111> channel cut crystal'
_diffrn_radiation_source synchrotron
_diffrn_radiation_type synchrotron
_diffrn_radiation_wavelength 0.7288
_diffrn_reflns_av_R_equivalents 0.0666
_diffrn_reflns_av_unetI/netI 0.0333
_diffrn_reflns_Laue_measured_fraction_full 1.000
_diffrn_reflns_Laue_measured_fraction_max 0.997
_diffrn_reflns_limit_h_max 22
_diffrn_reflns_limit_h_min -22
_diffrn_reflns_limit_k_max 21
_diffrn_reflns_limit_k_min -21
_diffrn_reflns_limit_l_max 29
_diffrn_reflns_limit_l_min -29
_diffrn_reflns_number 212893
_diffrn_reflns_point_group_measured_fraction_full 1.000
_diffrn_reflns_point_group_measured_fraction_max 0.996
_diffrn_reflns_theta_full 25.930
_diffrn_reflns_theta_max 27.901
_diffrn_reflns_theta_min 1.216
_exptl_absorpt_coefficient_mu 0.098
_exptl_absorpt_correction_T_max 0.746
_exptl_absorpt_correction_T_min 0.689
_exptl_absorpt_correction_type multi-scan
_exptl_absorpt_process_details 'SADABS 2016/2 (L.Krause, et al. J. Appl. Cryst. (2015), 48, 3-10'
_exptl_crystal_colour colorless
_exptl_crystal_density_diffrn 1.394
_exptl_crystal_description blade
_exptl_crystal_F_000 2976
_exptl_crystal_size_max 0.152
_exptl_crystal_size_mid 0.036
_exptl_crystal_size_min 0.014
_refine_diff_density_max 0.455
_refine_diff_density_min -0.582
_refine_diff_density_rms 0.139
_refine_ls_abs_structure_details
;
 Flack x determined using 5392 quotients [(I+)-(I-)]/[(I+)+(I-)]
 (Parsons, Flack and Wagner, Acta Cryst. B69 (2013) 249-259).
;
_refine_ls_abs_structure_Flack 0.1(2)
_refine_ls_extinction_coef 0.0048(4)
_refine_ls_extinction_expression Fc^*^=kFc[1+0.001xFc^2^\l^3^/sin(2\q)]^-1/4^
_refine_ls_extinction_method 'SHELXL-2017/1 (Sheldrick 2017)'
_refine_ls_goodness_of_fit_ref 1.048
_refine_ls_hydrogen_treatment constr
_refine_ls_matrix_type full
_refine_ls_number_parameters 974
_refine_ls_number_reflns 15040
_refine_ls_number_restraints 1
_refine_ls_restrained_S_all 1.048
_refine_ls_R_factor_all 0.0692
_refine_ls_R_factor_gt 0.0545
_refine_ls_shift/su_max 0.000
_refine_ls_shift/su_mean 0.000
_refine_ls_structure_factor_coef Fsqd
_refine_ls_weighting_details 'w=1/[\s^2^(Fo^2^)+(0.0759P)^2^+1.7568P] where P=(Fo^2^+2Fc^2^)/3'
_refine_ls_weighting_scheme calc
_refine_ls_wR_factor_gt 0.1257
_refine_ls_wR_factor_ref 0.1386
_reflns_Friedel_coverage 0.949
_reflns_Friedel_fraction_full 1.000
_reflns_Friedel_fraction_max 0.996
_reflns_number_gt 12608
_reflns_number_total 15040
_reflns_threshold_expression 'I > 2\s(I)'
_cod_data_source_file d1ce00119a2.cif
_cod_data_source_block 1aa
_cod_depositor_comments 'Adding full bibliography for 7242574--7242580.cif.'
_cod_original_cell_volume 6811.6(6)
_cod_database_code 7242574
_shelx_shelxl_version_number 2017/1
_shelx_space_group_comment
;
The symmetry employed for this shelxl refinement is uniquely defined
by the following loop, which should always be used as a source of
symmetry information in preference to the above space-group names.
They are only intended as comments.
;
_shelx_estimated_absorpt_t_min 0.985
_shelx_estimated_absorpt_t_max 0.999

loop_
_space_group_symop_operation_xyz
'x, y, z'
'-x, -y, z+1/2'
'-y, x, z+1/4'
'y, -x, z+3/4'

loop_
_atom_site_label
_atom_site_type_symbol
_atom_site_fract_x
_atom_site_fract_y
_atom_site_fract_z
_atom_site_U_iso_or_equiv
_atom_site_adp_type
_atom_site_occupancy
_atom_site_site_symmetry_order
_atom_site_calc_flag
_atom_site_refinement_flags_posn
_atom_site_refinement_flags_adp
_atom_site_refinement_flags_occupancy
_atom_site_disorder_assembly
_atom_site_disorder_group
O1A O 0.41064(14) -0.08828(14) 0.44746(10) 0.0373(5) Uani 1 1 d . . . . .
N1A N 0.37185(17) -0.04343(16) 0.35626(12) 0.0345(6) Uani 1 1 d . . . . .
N2A N 0.38898(19) -0.06526(17) 0.30003(12) 0.0389(7) Uani 1 1 d . . . . .
N3A N 0.43530(19) -0.12182(18) 0.30138(12) 0.0411(7) Uani 1 1 d . . . . .
N4A N 0.45105(17) -0.13942(16) 0.35853(12) 0.0347(6) Uani 1 1 d . . . . .
C1A C 0.41135(19) -0.09002(19) 0.39486(15) 0.0324(7) Uani 1 1 d . . . . .
C2A C 0.32107(18) 0.02089(18) 0.36777(15) 0.0318(7) Uani 1 1 d . . . . .
C3A C 0.2887(2) 0.0314(2) 0.42227(15) 0.0367(7) Uani 1 1 d . . . . .
H3A H 0.299465 -0.004034 0.452811 0.044 Uiso 1 1 calc R U . . .
C4A C 0.2403(2) 0.0948(2) 0.43092(17) 0.0425(8) Uani 1 1 d . . . . .
H4A H 0.218545 0.103378 0.468170 0.051 Uiso 1 1 calc R U . . .
C5A C 0.2228(2) 0.1459(2) 0.38669(18) 0.0421(9) Uani 1 1 d . . . . .
H5A H 0.189163 0.188894 0.393341 0.051 Uiso 1 1 calc R U . . .
C6A C 0.2551(2) 0.1338(2) 0.33241(17) 0.0414(8) Uani 1 1 d . . . . .
H6A H 0.242844 0.168369 0.301654 0.050 Uiso 1 1 calc R U . . .
C7A C 0.30481(19) 0.07182(19) 0.32261(15) 0.0352(7) Uani 1 1 d . . . . .
H7A H 0.327540 0.064174 0.285573 0.042 Uiso 1 1 calc R U . . .
C8A C 0.50270(18) -0.20178(18) 0.37227(13) 0.0298(7) Uani 1 1 d . . . . .
C9A C 0.5175(2) -0.2585(2) 0.33073(16) 0.0393(8) Uani 1 1 d . . . . .
H9A H 0.493244 -0.256163 0.293820 0.047 Uiso 1 1 calc R U . . .
C10A C 0.5692(2) -0.3196(2) 0.34462(16) 0.0414(8) Uani 1 1 d . . . . .
H10A H 0.580949 -0.358620 0.316804 0.050 Uiso 1 1 calc R U . . .
C11A C 0.6024(2) -0.3223(2) 0.39885(17) 0.0423(8) Uani 1 1 d . . . . .
H11A H 0.636558 -0.363927 0.408483 0.051 Uiso 1 1 calc R U . . .
C12A C 0.5869(2) -0.2656(2) 0.43912(16) 0.0421(8) Uani 1 1 d . . . . .
H12A H 0.610626 -0.268335 0.476179 0.051 Uiso 1 1 calc R U . . .
C13A C 0.5374(2) -0.2048(2) 0.42659(15) 0.0370(7) Uani 1 1 d . . . . .
H13A H 0.527065 -0.165540 0.454561 0.044 Uiso 1 1 calc R U . . .
O1B O 0.41356(14) 0.24769(14) 0.30105(10) 0.0376(5) Uani 1 1 d . . . . .
N1B N 0.36190(16) 0.29165(16) 0.38931(12) 0.0338(6) Uani 1 1 d . . . . .
N2B N 0.36834(18) 0.26765(18) 0.44565(12) 0.0393(7) Uani 1 1 d . . . . .
N3B N 0.41239(17) 0.20924(18) 0.44779(12) 0.0389(7) Uani 1 1 d . . . . .
N4B N 0.43721(16) 0.19217(16) 0.39244(12) 0.0321(6) Uani 1 1 d . . . . .
C1B C 0.40567(19) 0.24447(19) 0.35318(14) 0.0314(7) Uani 1 1 d . . . . .
C2B C 0.31733(19) 0.35889(19) 0.37489(14) 0.0326(7) Uani 1 1 d . . . . .
C3B C 0.3098(2) 0.3840(2) 0.31888(15) 0.0414(8) Uani 1 1 d . . . . .
H3B H 0.334411 0.356348 0.288317 0.050 Uiso 1 1 calc R U . . .
C4B C 0.2663(2) 0.4495(2) 0.30727(17) 0.0453(9) Uani 1 1 d . . . . .
H4B H 0.260904 0.466590 0.268386 0.054 Uiso 1 1 calc R U . . .
C5B C 0.2305(2) 0.4908(2) 0.35082(18) 0.0431(9) Uani 1 1 d . . . . .
H5B H 0.200758 0.535988 0.342161 0.052 Uiso 1 1 calc R U . . .
C6B C 0.2384(3) 0.4660(3) 0.40679(19) 0.0575(12) Uani 1 1 d . . . . .
H6B H 0.213914 0.494150 0.437115 0.069 Uiso 1 1 calc R U . . .
C7B C 0.2820(3) 0.3998(3) 0.41972(17) 0.0533(11) Uani 1 1 d . . . . .
H7B H 0.287490 0.382748 0.458610 0.064 Uiso 1 1 calc R U . . .
C8B C 0.49052(18) 0.12905(18) 0.38296(13) 0.0284(6) Uani 1 1 d . . . . .
C9B C 0.5159(2) 0.0866(2) 0.43060(15) 0.0380(8) Uani 1 1 d . . . . .
H9B H 0.498896 0.099488 0.468504 0.046 Uiso 1 1 calc R U . . .
C10B C 0.5672(2) 0.0243(2) 0.42137(18) 0.0435(9) Uani 1 1 d . . . . .
H10B H 0.584976 -0.005755 0.453243 0.052 Uiso 1 1 calc R U . . .
C11B C 0.5919(2) 0.0064(2) 0.36606(17) 0.0408(8) Uani 1 1 d . . . . .
H11B H 0.626681 -0.035848 0.359902 0.049 Uiso 1 1 calc R U . . .
C12B C 0.5662(2) 0.0498(2) 0.32016(17) 0.0419(8) Uani 1 1 d . . . . .
H12B H 0.584365 0.037658 0.282396 0.050 Uiso 1 1 calc R U . . .
C13B C 0.5146(2) 0.1108(2) 0.32744(14) 0.0353(7) Uani 1 1 d . . . . .
H13B H 0.496058 0.139525 0.295119 0.042 Uiso 1 1 calc R U . . .
O1C O 0.40423(13) 0.58185(14) 0.30041(10) 0.0364(5) Uani 1 1 d . . . . .
N1C N 0.37087(16) 0.62675(16) 0.39339(11) 0.0316(6) Uani 1 1 d . . . . .
N2C N 0.3903(2) 0.60485(19) 0.44848(13) 0.0447(8) Uani 1 1 d . . . . .
N3C N 0.4362(2) 0.54613(19) 0.44514(12) 0.0455(8) Uani 1 1 d . . . . .
N4C N 0.44757(17) 0.52851(16) 0.38827(11) 0.0321(6) Uani 1 1 d . . . . .
C1C C 0.40734(18) 0.57938(18) 0.35266(14) 0.0284(7) Uani 1 1 d . . . . .
C2C C 0.32127(18) 0.69256(19) 0.38409(14) 0.0309(7) Uani 1 1 d . . . . .
C3C C 0.2947(2) 0.7093(2) 0.32866(15) 0.0375(8) Uani 1 1 d . . . . .
H3C H 0.308070 0.676776 0.296933 0.045 Uiso 1 1 calc R U . . .
C4C C 0.2482(2) 0.7744(2) 0.32067(17) 0.0424(8) Uani 1 1 d . . . . .
H4C H 0.230098 0.786859 0.282949 0.051 Uiso 1 1 calc R U . . .
C5C C 0.2278(2) 0.8215(2) 0.36666(18) 0.0435(9) Uani 1 1 d . . . . .
H5C H 0.196269 0.866282 0.360584 0.052 Uiso 1 1 calc R U . . .
C6C C 0.2535(2) 0.8030(2) 0.42153(17) 0.0422(8) Uani 1 1 d . . . . .
H6C H 0.238529 0.834736 0.453306 0.051 Uiso 1 1 calc R U . . .
C7C C 0.3006(2) 0.7391(2) 0.43095(15) 0.0367(7) Uani 1 1 d . . . . .
H7C H 0.318580 0.727110 0.468763 0.044 Uiso 1 1 calc R U . . .
C8C C 0.49564(19) 0.46412(18) 0.37247(14) 0.0305(7) Uani 1 1 d . . . . .
C9C C 0.5146(2) 0.4088(2) 0.41429(15) 0.0366(7) Uani 1 1 d . . . . .
H9C H 0.495753 0.413554 0.452769 0.044 Uiso 1 1 calc R U . . .
C10C C 0.5617(2) 0.3464(2) 0.39837(16) 0.0401(8) Uani 1 1 d . . . . .
H10C H 0.576135 0.308794 0.426573 0.048 Uiso 1 1 calc R U . . .
C11C C 0.5881(2) 0.3383(2) 0.34185(16) 0.0401(8) Uani 1 1 d . . . . .
H11C H 0.619832 0.295237 0.331246 0.048 Uiso 1 1 calc R U . . .
C12C C 0.5674(2) 0.3937(2) 0.30133(16) 0.0393(8) Uani 1 1 d . . . . .
H12C H 0.584499 0.387947 0.262469 0.047 Uiso 1 1 calc R U . . .
C13C C 0.52232(19) 0.4574(2) 0.31631(14) 0.0345(7) Uani 1 1 d . . . . .
H13C H 0.509853 0.495935 0.288337 0.041 Uiso 1 1 calc R U . . .
O1D O 0.25575(14) 0.90434(14) 0.54820(10) 0.0378(5) Uani 1 1 d . . . . .
N1D N 0.20439(16) 0.95520(17) 0.63367(12) 0.0351(6) Uani 1 1 d . . . . .
N2D N 0.22376(18) 0.9490(2) 0.69149(12) 0.0431(7) Uani 1 1 d . . . . .
N3D N 0.28151(18) 0.90564(18) 0.69606(12) 0.0393(7) Uani 1 1 d . . . . .
N4D N 0.30376(16) 0.88069(17) 0.64164(12) 0.0356(6) Uani 1 1 d . . . . .
C1D C 0.2548(2) 0.9117(2) 0.60039(14) 0.0335(7) Uani 1 1 d . . . . .
C2D C 0.13878(18) 1.00022(19) 0.61696(14) 0.0305(7) Uani 1 1 d . . . . .
C3D C 0.1261(2) 1.0178(2) 0.55932(15) 0.0437(9) Uani 1 1 d . . . . .
H3D H 0.160714 0.999191 0.530399 0.052 Uiso 1 1 calc R U . . .
C4D C 0.0625(2) 1.0628(2) 0.54432(18) 0.0500(10) Uani 1 1 d . . . . .
H4D H 0.053864 1.075441 0.504822 0.060 Uiso 1 1 calc R U . . .
C5D C 0.0118(2) 1.0895(2) 0.58541(18) 0.0447(9) Uani 1 1 d . . . . .
H5D H -0.031788 1.120178 0.574345 0.054 Uiso 1 1 calc R U . . .
C6D C 0.0238(2) 1.0722(2) 0.64202(18) 0.0433(9) Uani 1 1 d . . . . .
H6D H -0.011552 1.091261 0.670306 0.052 Uiso 1 1 calc R U . . .
C7D C 0.0875(2) 1.0267(2) 0.65942(16) 0.0425(8) Uani 1 1 d . . . . .
H7D H 0.095565 1.014323 0.699017 0.051 Uiso 1 1 calc R U . . .
C8D C 0.36896(19) 0.82816(19) 0.63470(14) 0.0324(7) Uani 1 1 d . . . . .
C9D C 0.4081(2) 0.8046(2) 0.68431(15) 0.0358(7) Uani 1 1 d . . . . .
H9D H 0.391629 0.822209 0.721289 0.043 Uiso 1 1 calc R U . . .
C10D C 0.4715(2) 0.7553(2) 0.67918(17) 0.0402(8) Uani 1 1 d . . . . .
H10D H 0.499136 0.739269 0.712733 0.048 Uiso 1 1 calc R U . . .
C11D C 0.4948(2) 0.7289(2) 0.62469(18) 0.0426(9) Uani 1 1 d . . . . .
H11D H 0.537826 0.694540 0.620823 0.051 Uiso 1 1 calc R U . . .
C12D C 0.4541(2) 0.7537(2) 0.57649(17) 0.0433(8) Uani 1 1 d . . . . .
H12D H 0.469646 0.735753 0.539377 0.052 Uiso 1 1 calc R U . . .
C13D C 0.3918(2) 0.8036(2) 0.58074(15) 0.0393(8) Uani 1 1 d . . . . .
H13D H 0.365147 0.820860 0.547091 0.047 Uiso 1 1 calc R U . . .
O1E O 0.58887(14) 0.90742(14) 0.69919(10) 0.0361(5) Uani 1 1 d . . . . .
N1E N 0.54128(16) 0.94584(17) 0.60841(12) 0.0336(6) Uani 1 1 d . . . . .
N2E N 0.56119(18) 0.92818(19) 0.55202(12) 0.0409(7) Uani 1 1 d . . . . .
N3E N 0.61774(17) 0.88155(19) 0.55259(12) 0.0402(7) Uani 1 1 d . . . . .
N4E N 0.63695(16) 0.86603(17) 0.60921(12) 0.0338(6) Uani 1 1 d . . . . .
C1E C 0.58911(18) 0.90657(18) 0.64644(15) 0.0310(7) Uani 1 1 d . . . . .
C2E C 0.47776(18) 0.99774(19) 0.62037(14) 0.0311(7) Uani 1 1 d . . . . .
C3E C 0.4706(2) 1.0307(2) 0.67467(15) 0.0370(7) Uani 1 1 d . . . . .
H3E H 0.507749 1.020010 0.704091 0.044 Uiso 1 1 calc R U . . .
C4E C 0.4082(2) 1.0796(2) 0.68518(17) 0.0416(8) Uani 1 1 d . . . . .
H4E H 0.401917 1.102051 0.722468 0.050 Uiso 1 1 calc R U . . .
C5E C 0.3548(2) 1.0964(2) 0.64228(18) 0.0428(9) Uani 1 1 d . . . . .
H5E H 0.312058 1.129951 0.650138 0.051 Uiso 1 1 calc R U . . .
C6E C 0.3637(2) 1.0641(2) 0.58769(17) 0.0429(9) Uani 1 1 d . . . . .
H6E H 0.327561 1.076666 0.557972 0.051 Uiso 1 1 calc R U . . .
C7E C 0.42529(19) 1.01341(19) 0.57608(15) 0.0350(7) Uani 1 1 d . . . . .
H7E H 0.431186 0.990288 0.539004 0.042 Uiso 1 1 calc R U . . .
C8E C 0.70010(18) 0.81531(18) 0.62236(14) 0.0300(7) Uani 1 1 d . . . . .
C9E C 0.7553(2) 0.8009(2) 0.57933(16) 0.0395(8) Uani 1 1 d . . . . .
H9E H 0.751004 0.824927 0.542440 0.047 Uiso 1 1 calc R U . . .
C10E C 0.8172(2) 0.7503(2) 0.59167(17) 0.0421(9) Uani 1 1 d . . . . .
H10E H 0.854740 0.738689 0.562705 0.050 Uiso 1 1 calc R U . . .
C11E C 0.8237(2) 0.7173(2) 0.64597(18) 0.0430(9) Uani 1 1 d . . . . .
H11E H 0.866520 0.684210 0.654614 0.052 Uiso 1 1 calc R U . . .
C12E C 0.7685(2) 0.7321(2) 0.68748(17) 0.0414(8) Uani 1 1 d . . . . .
H12E H 0.772974 0.708331 0.724418 0.050 Uiso 1 1 calc R U . . .
C13E C 0.7062(2) 0.78146(19) 0.67627(15) 0.0350(7) Uani 1 1 d . . . . .
H13E H 0.668333 0.791718 0.705273 0.042 Uiso 1 1 calc R U . . .
O1F O 0.92325(14) 0.91319(14) 0.54647(10) 0.0380(6) Uani 1 1 d . . . . .
N1F N 0.87087(16) 0.94359(15) 0.63815(11) 0.0299(6) Uani 1 1 d . . . . .
N2F N 0.88808(18) 0.92196(18) 0.69371(12) 0.0381(7) Uani 1 1 d . . . . .
N3F N 0.94702(18) 0.87628(18) 0.69194(12) 0.0380(7) Uani 1 1 d . . . . .
N4F N 0.96940(16) 0.86688(15) 0.63585(11) 0.0295(6) Uani 1 1 d . . . . .
C1F C 0.92138(19) 0.90885(17) 0.59890(13) 0.0293(7) Uani 1 1 d . . . . .
C2F C 0.80675(19) 0.99446(18) 0.62700(13) 0.0301(7) Uani 1 1 d . . . . .
C3F C 0.7940(2) 1.0212(2) 0.57112(15) 0.0378(8) Uani 1 1 d . . . . .
H3F H 0.827997 1.006899 0.540497 0.045 Uiso 1 1 calc R U . . .
C4F C 0.7302(2) 1.0693(2) 0.56099(18) 0.0446(9) Uani 1 1 d . . . . .
H4F H 0.720389 1.087488 0.522868 0.054 Uiso 1 1 calc R U . . .
C5F C 0.6807(2) 1.0912(2) 0.60541(19) 0.0458(9) Uani 1 1 d . . . . .
H5F H 0.636895 1.123504 0.597837 0.055 Uiso 1 1 calc R U . . .
C6F C 0.6959(2) 1.0653(2) 0.66113(18) 0.0439(9) Uani 1 1 d . . . . .
H6F H 0.663006 1.081180 0.692010 0.053 Uiso 1 1 calc R U . . .
C7F C 0.7585(2) 1.0166(2) 0.67225(15) 0.0374(8) Uani 1 1 d . . . . .
H7F H 0.768289 0.998646 0.710428 0.045 Uiso 1 1 calc R U . . .
C8F C 1.03592(19) 0.82103(18) 0.62196(13) 0.0302(7) Uani 1 1 d . . . . .
C9F C 1.0879(2) 0.8011(2) 0.66547(16) 0.0409(8) Uani 1 1 d . . . . .
H9F H 1.079278 0.817821 0.704111 0.049 Uiso 1 1 calc R U . . .
C10F C 1.1527(2) 0.7565(2) 0.65177(17) 0.0448(9) Uani 1 1 d . . . . .
H10F H 1.188009 0.741885 0.681475 0.054 Uiso 1 1 calc R U . . .
C11F C 1.1666(2) 0.7328(2) 0.59552(17) 0.0414(8) Uani 1 1 d . . . . .
H11F H 1.211141 0.702341 0.586497 0.050 Uiso 1 1 calc R U . . .
C12F C 1.1149(2) 0.7541(2) 0.55280(16) 0.0404(8) Uani 1 1 d . . . . .
H12F H 1.124564 0.738531 0.514018 0.048 Uiso 1 1 calc R U . . .
C13F C 1.0491(2) 0.79765(19) 0.56525(14) 0.0356(7) Uani 1 1 d . . . . .
H13F H 1.013449 0.811350 0.535483 0.043 Uiso 1 1 calc R U . . .

loop_
_atom_site_aniso_label
_atom_site_aniso_U_11
_atom_site_aniso_U_22
_atom_site_aniso_U_33
_atom_site_aniso_U_23
_atom_site_aniso_U_13
_atom_site_aniso_U_12
O1A 0.0412(13) 0.0471(14) 0.0237(12) -0.0015(10) 0.0001(10) -0.0022(11)
N1A 0.0391(15) 0.0321(14) 0.0322(15) 0.0020(12) 0.0003(12) 0.0002(12)
N2A 0.0552(18) 0.0371(15) 0.0244(14) -0.0002(12) -0.0007(13) 0.0006(14)
N3A 0.0539(18) 0.0441(17) 0.0252(14) 0.0002(12) -0.0016(13) -0.0003(14)
N4A 0.0377(15) 0.0353(15) 0.0311(15) 0.0003(12) 0.0012(12) -0.0009(12)
C1A 0.0318(17) 0.0330(17) 0.0323(18) 0.0004(13) -0.0006(13) -0.0063(13)
C2A 0.0287(16) 0.0274(16) 0.0394(18) -0.0001(13) -0.0004(13) -0.0022(12)
C3A 0.0390(18) 0.0387(18) 0.0325(18) 0.0046(14) -0.0033(14) -0.0025(15)
C4A 0.0379(19) 0.045(2) 0.044(2) -0.0055(16) 0.0042(16) -0.0009(16)
C5A 0.0327(18) 0.0313(17) 0.062(3) -0.0024(17) -0.0045(17) 0.0008(14)
C6A 0.0360(18) 0.0378(19) 0.050(2) 0.0142(16) -0.0044(16) -0.0036(15)
C7A 0.0353(17) 0.0353(17) 0.0350(18) 0.0004(14) 0.0003(14) -0.0066(14)
C8A 0.0303(16) 0.0284(15) 0.0306(17) 0.0008(12) 0.0008(12) -0.0025(13)
C9A 0.0403(19) 0.0422(19) 0.0356(18) -0.0077(15) 0.0018(15) -0.0071(15)
C10A 0.045(2) 0.0329(18) 0.046(2) -0.0087(15) 0.0082(16) -0.0026(15)
C11A 0.0399(19) 0.0386(19) 0.048(2) 0.0032(16) 0.0038(16) 0.0014(15)
C12A 0.045(2) 0.046(2) 0.0348(19) 0.0040(16) -0.0020(16) 0.0043(16)
C13A 0.0395(18) 0.0413(19) 0.0301(17) 0.0008(14) 0.0003(14) -0.0019(15)
O1B 0.0452(14) 0.0430(14) 0.0246(12) 0.0015(10) 0.0039(10) 0.0037(11)
N1B 0.0355(15) 0.0370(15) 0.0288(14) -0.0024(12) -0.0006(12) 0.0027(12)
N2B 0.0492(18) 0.0429(16) 0.0260(14) -0.0014(12) 0.0009(13) 0.0026(14)
N3B 0.0434(16) 0.0469(17) 0.0266(14) -0.0009(13) 0.0018(12) 0.0006(14)
N4B 0.0349(14) 0.0322(14) 0.0291(14) -0.0011(11) -0.0009(11) -0.0005(11)
C1B 0.0328(17) 0.0350(17) 0.0265(16) -0.0013(13) 0.0007(13) -0.0035(13)
C2B 0.0304(16) 0.0318(16) 0.0356(18) -0.0011(13) -0.0044(13) -0.0002(13)
C3B 0.045(2) 0.046(2) 0.0334(19) -0.0012(15) 0.0072(15) 0.0078(16)
C4B 0.051(2) 0.043(2) 0.042(2) 0.0087(16) 0.0010(17) 0.0058(17)
C5B 0.0382(19) 0.0340(18) 0.057(2) -0.0048(17) -0.0045(17) 0.0048(15)
C6B 0.064(3) 0.060(3) 0.048(2) -0.021(2) -0.007(2) 0.024(2)
C7B 0.066(3) 0.060(3) 0.034(2) -0.0079(18) -0.0081(18) 0.024(2)
C8B 0.0288(15) 0.0254(14) 0.0310(17) -0.0037(12) -0.0001(12) -0.0038(12)
C9B 0.0384(18) 0.0418(19) 0.0337(18) 0.0067(14) 0.0040(14) -0.0004(15)
C10B 0.0419(19) 0.0384(19) 0.050(2) 0.0155(17) -0.0024(17) -0.0025(16)
C11B 0.0349(18) 0.0300(17) 0.057(2) -0.0012(16) 0.0027(16) -0.0007(14)
C12B 0.0431(19) 0.0399(19) 0.043(2) -0.0099(16) -0.0015(16) 0.0028(15)
C13B 0.0383(18) 0.0380(18) 0.0297(17) -0.0036(14) -0.0017(14) 0.0018(14)
O1C 0.0409(13) 0.0469(14) 0.0212(12) -0.0013(10) -0.0023(9) 0.0046(11)
N1C 0.0394(15) 0.0336(14) 0.0218(13) -0.0029(11) -0.0028(11) 0.0029(12)
N2C 0.063(2) 0.0468(18) 0.0239(14) -0.0010(13) -0.0028(14) 0.0100(16)
N3C 0.065(2) 0.0471(18) 0.0242(15) -0.0033(13) -0.0070(14) 0.0117(16)
N4C 0.0384(15) 0.0368(15) 0.0210(13) 0.0010(11) -0.0016(11) 0.0021(12)
C1C 0.0304(16) 0.0308(16) 0.0239(16) -0.0010(12) -0.0018(12) -0.0019(13)
C2C 0.0296(15) 0.0317(16) 0.0314(17) -0.0038(13) -0.0015(13) -0.0027(12)
C3C 0.0387(18) 0.0411(19) 0.0326(18) -0.0010(15) -0.0027(14) 0.0037(15)
C4C 0.0378(19) 0.043(2) 0.046(2) 0.0037(17) -0.0046(16) 0.0041(15)
C5C 0.0334(18) 0.0366(19) 0.060(2) -0.0047(17) 0.0016(16) 0.0006(15)
C6C 0.0412(19) 0.0391(19) 0.046(2) -0.0158(16) 0.0025(16) -0.0039(15)
C7C 0.0373(18) 0.0396(18) 0.0332(18) -0.0073(14) -0.0014(14) -0.0025(15)
C8C 0.0295(15) 0.0307(16) 0.0313(16) 0.0013(12) -0.0016(13) -0.0020(12)
C9C 0.0380(18) 0.0395(18) 0.0322(17) 0.0061(14) -0.0002(14) -0.0016(15)
C10C 0.0391(19) 0.0357(18) 0.046(2) 0.0063(15) -0.0019(15) 0.0004(15)
C11C 0.0323(17) 0.0353(18) 0.053(2) 0.0000(16) -0.0011(15) 0.0027(14)
C12C 0.0347(17) 0.044(2) 0.0386(19) -0.0044(15) 0.0039(15) 0.0012(15)
C13C 0.0329(17) 0.0388(18) 0.0318(17) 0.0031(14) -0.0019(13) 0.0000(14)
O1D 0.0467(14) 0.0443(14) 0.0224(12) -0.0040(10) -0.0002(10) 0.0001(11)
N1D 0.0334(14) 0.0415(16) 0.0303(15) 0.0005(12) 0.0014(11) 0.0023(12)
N2D 0.0459(18) 0.059(2) 0.0247(15) -0.0018(13) -0.0003(13) 0.0069(15)
N3D 0.0432(17) 0.0494(17) 0.0254(14) -0.0045(13) 0.0022(12) 0.0039(14)
N4D 0.0362(15) 0.0419(16) 0.0286(14) -0.0013(12) -0.0012(12) 0.0004(12)
C1D 0.0351(17) 0.0384(18) 0.0271(17) -0.0006(13) 0.0008(13) -0.0057(14)
C2D 0.0273(15) 0.0313(16) 0.0327(17) 0.0014(13) -0.0009(12) -0.0020(13)
C3D 0.049(2) 0.051(2) 0.0309(18) -0.0025(15) -0.0012(15) 0.0149(17)
C4D 0.050(2) 0.056(2) 0.044(2) -0.0040(18) -0.0099(18) 0.0174(19)
C5D 0.0370(19) 0.0404(19) 0.057(2) -0.0027(17) -0.0020(17) 0.0043(16)
C6D 0.0353(18) 0.043(2) 0.052(2) -0.0006(17) 0.0121(17) 0.0019(15)
C7D 0.045(2) 0.046(2) 0.0362(19) 0.0032(16) 0.0085(16) 0.0003(17)
C8D 0.0292(16) 0.0311(16) 0.0369(18) 0.0026(13) -0.0008(13) -0.0031(13)
C9D 0.0406(18) 0.0351(17) 0.0316(17) -0.0019(14) -0.0041(14) -0.0032(14)
C10D 0.0366(18) 0.0347(18) 0.049(2) 0.0019(15) -0.0131(16) -0.0039(14)
C11D 0.0296(17) 0.0315(17) 0.067(3) -0.0063(16) 0.0019(16) 0.0007(14)
C12D 0.044(2) 0.043(2) 0.044(2) -0.0045(16) 0.0074(17) -0.0043(16)
C13D 0.0409(19) 0.0426(19) 0.0342(18) -0.0021(15) 0.0006(15) -0.0022(15)
O1E 0.0418(13) 0.0412(13) 0.0253(12) 0.0005(10) -0.0015(10) -0.0016(11)
N1E 0.0306(14) 0.0397(15) 0.0306(15) -0.0005(12) -0.0020(11) -0.0013(12)
N2E 0.0417(16) 0.0579(19) 0.0231(14) 0.0014(13) -0.0016(12) -0.0011(14)
N3E 0.0404(16) 0.0555(19) 0.0246(14) -0.0021(13) -0.0008(12) -0.0007(14)
N4E 0.0325(14) 0.0392(15) 0.0298(15) -0.0007(12) -0.0012(11) -0.0020(12)
C1E 0.0315(16) 0.0311(16) 0.0306(18) -0.0015(13) -0.0023(13) -0.0044(13)
C2E 0.0287(16) 0.0312(16) 0.0334(17) 0.0021(13) -0.0009(12) -0.0023(13)
C3E 0.0392(18) 0.0400(18) 0.0319(18) 0.0027(14) 0.0000(14) -0.0027(14)
C4E 0.043(2) 0.041(2) 0.041(2) 0.0022(15) 0.0058(16) 0.0006(16)
C5E 0.0361(19) 0.0329(18) 0.059(2) 0.0084(17) 0.0058(17) 0.0036(15)
C6E 0.0367(19) 0.0385(19) 0.053(2) 0.0111(16) -0.0145(16) -0.0052(15)
C7E 0.0371(17) 0.0345(17) 0.0335(18) 0.0054(14) -0.0053(14) -0.0066(14)
C8E 0.0278(15) 0.0306(16) 0.0317(16) -0.0035(13) -0.0015(12) -0.0040(13)
C9E 0.0390(19) 0.0393(18) 0.0401(19) -0.0036(15) 0.0087(15) -0.0108(15)
C10E 0.0339(18) 0.0409(19) 0.051(2) -0.0118(16) 0.0101(16) -0.0052(15)
C11E 0.0363(18) 0.0350(18) 0.058(2) -0.0052(16) -0.0030(17) -0.0005(15)
C12E 0.042(2) 0.0377(19) 0.044(2) 0.0012(16) -0.0070(16) 0.0030(15)
C13E 0.0357(17) 0.0374(18) 0.0319(17) -0.0027(14) 0.0000(14) -0.0014(14)
O1F 0.0495(15) 0.0422(14) 0.0222(12) 0.0039(10) 0.0010(10) 0.0081(11)
N1F 0.0353(14) 0.0323(14) 0.0221(13) 0.0000(11) 0.0007(11) -0.0018(11)
N2F 0.0426(16) 0.0480(17) 0.0237(14) 0.0003(12) -0.0011(12) 0.0004(14)
N3F 0.0454(17) 0.0474(17) 0.0213(13) -0.0001(12) -0.0027(12) 0.0018(13)
N4F 0.0336(14) 0.0329(14) 0.0219(13) 0.0016(11) -0.0014(10) -0.0004(11)
C1F 0.0368(17) 0.0282(16) 0.0230(15) 0.0007(12) -0.0008(12) -0.0031(13)
C2F 0.0319(16) 0.0273(15) 0.0310(17) -0.0008(12) 0.0000(13) -0.0050(12)
C3F 0.0434(19) 0.0379(18) 0.0322(18) 0.0001(14) 0.0015(15) 0.0028(15)
C4F 0.050(2) 0.0385(19) 0.045(2) 0.0020(16) -0.0071(17) 0.0064(16)
C5F 0.0357(19) 0.0374(19) 0.064(3) 0.0033(18) 0.0026(18) 0.0017(15)
C6F 0.0383(19) 0.043(2) 0.050(2) 0.0011(17) 0.0132(17) -0.0045(16)
C7F 0.0380(18) 0.0367(18) 0.0376(19) 0.0030(14) 0.0096(15) -0.0035(14)
C8F 0.0348(17) 0.0283(15) 0.0275(16) -0.0003(12) -0.0020(13) -0.0042(13)
C9F 0.045(2) 0.047(2) 0.0308(18) 0.0000(15) -0.0080(15) 0.0028(16)
C10F 0.043(2) 0.047(2) 0.044(2) 0.0012(16) -0.0103(16) 0.0066(16)
C11F 0.0375(19) 0.0357(18) 0.051(2) -0.0004(16) 0.0016(16) 0.0019(15)
C12F 0.049(2) 0.0366(18) 0.0355(18) -0.0046(15) 0.0047(16) -0.0004(15)
C13F 0.0414(18) 0.0357(17) 0.0298(17) 0.0015(14) -0.0041(14) 0.0000(14)

loop_
_atom_type_symbol
_atom_type_description
_atom_type_scat_dispersion_real
_atom_type_scat_dispersion_imag
_atom_type_scat_source
C C 0.0034 0.0017 'International Tables Vol C Tables 4.2.6.8 and 6.1.1.4'
H H 0.0000 0.0000 'International Tables Vol C Tables 4.2.6.8 and 6.1.1.4'
N N 0.0065 0.0035 'International Tables Vol C Tables 4.2.6.8 and 6.1.1.4'
O O 0.0115 0.0064 'International Tables Vol C Tables 4.2.6.8 and 6.1.1.4'

loop_
_geom_angle_atom_site_label_1
_geom_angle_atom_site_label_2
_geom_angle_atom_site_label_3
_geom_angle
_geom_angle_site_symmetry_1
_geom_angle_site_symmetry_3
_geom_angle_publ_flag
C1A N1A N2A 110.3(3) . . ?
C1A N1A C2A 128.9(3) . . ?
N2A N1A C2A 120.8(3) . . ?
N3A N2A N1A 108.7(3) . . ?
N2A N3A N4A 108.5(3) . . ?
C1A N4A N3A 110.6(3) . . ?
C1A N4A C8A 129.4(3) . . ?
N3A N4A C8A 119.9(3) . . ?
O1A C1A N4A 129.1(3) . . ?
O1A C1A N1A 129.0(3) . . ?
N4A C1A N1A 101.9(3) . . ?
C3A C2A C7A 121.3(3) . . ?
C3A C2A N1A 120.8(3) . . ?
C7A C2A N1A 117.9(3) . . ?
C4A C3A C2A 118.3(3) . . ?
C5A C4A C3A 121.5(4) . . ?
C4A C5A C6A 119.2(3) . . ?
C7A C6A C5A 120.7(3) . . ?
C6A C7A C2A 119.0(3) . . ?
C13A C8A C9A 121.3(3) . . ?
C13A C8A N4A 119.7(3) . . ?
C9A C8A N4A 119.0(3) . . ?
C8A C9A C10A 118.5(3) . . ?
C11A C10A C9A 119.5(3) . . ?
C12A C11A C10A 120.8(4) . . ?
C11A C12A C13A 121.0(4) . . ?
C12A C13A C8A 118.8(3) . . ?
N2B N1B C1B 110.7(3) . . ?
N2B N1B C2B 120.6(3) . . ?
C1B N1B C2B 128.6(3) . . ?
N3B N2B N1B 109.0(3) . . ?
N2B N3B N4B 108.6(3) . . ?
N3B N4B C1B 110.4(3) . . ?
N3B N4B C8B 119.9(3) . . ?
C1B N4B C8B 129.6(3) . . ?
O1B C1B N1B 129.2(3) . . ?
O1B C1B N4B 129.5(3) . . ?
N1B C1B N4B 101.3(3) . . ?
C3B C2B C7B 120.3(3) . . ?
C3B C2B N1B 121.8(3) . . ?
C7B C2B N1B 117.9(3) . . ?
C2B C3B C4B 119.5(3) . . ?
C5B C4B C3B 121.4(4) . . ?
C6B C5B C4B 119.1(3) . . ?
C5B C6B C7B 120.7(4) . . ?
C2B C7B C6B 119.1(4) . . ?
C13B C8B C9B 121.5(3) . . ?
C13B C8B N4B 120.2(3) . . ?
C9B C8B N4B 118.3(3) . . ?
C8B C9B C10B 118.4(3) . . ?
C11B C10B C9B 120.2(3) . . ?
C12B C11B C10B 119.8(3) . . ?
C11B C12B C13B 121.6(4) . . ?
C12B C13B C8B 118.4(3) . . ?
N2C N1C C1C 111.0(3) . . ?
N2C N1C C2C 120.1(3) . . ?
C1C N1C C2C 128.8(3) . . ?
N3C N2C N1C 108.0(3) . . ?
N2C N3C N4C 108.7(3) . . ?
N3C N4C C1C 111.2(3) . . ?
N3C N4C C8C 120.1(3) . . ?
C1C N4C C8C 128.7(3) . . ?
O1C C1C N4C 129.6(3) . . ?
O1C C1C N1C 129.4(3) . . ?
N4C C1C N1C 101.0(3) . . ?
C3C C2C C7C 121.0(3) . . ?
C3C C2C N1C 119.8(3) . . ?
C7C C2C N1C 119.2(3) . . ?
C4C C3C C2C 118.6(3) . . ?
C5C C4C C3C 121.0(4) . . ?
C6C C5C C4C 119.4(4) . . ?
C7C C6C C5C 121.0(3) . . ?
C6C C7C C2C 118.9(3) . . ?
C13C C8C C9C 121.2(3) . . ?
C13C C8C N4C 119.8(3) . . ?
C9C C8C N4C 119.0(3) . . ?
C10C C9C C8C 118.5(3) . . ?
C11C C10C C9C 121.0(3) . . ?
C12C C11C C10C 119.0(3) . . ?
C11C C12C C13C 121.2(3) . . ?
C8C C13C C12C 119.2(3) . . ?
C1D N1D N2D 110.3(3) . . ?
C1D N1D C2D 129.9(3) . . ?
N2D N1D C2D 119.7(3) . . ?
N3D N2D N1D 108.6(3) . . ?
N2D N3D N4D 109.2(3) . . ?
C1D N4D N3D 110.0(3) . . ?
C1D N4D C8D 129.5(3) . . ?
N3D N4D C8D 120.5(3) . . ?
O1D C1D N1D 128.3(3) . . ?
O1D C1D N4D 129.8(3) . . ?
N1D C1D N4D 101.9(3) . . ?
C3D C2D C7D 120.5(3) . . ?
C3D C2D N1D 120.4(3) . . ?
C7D C2D N1D 119.1(3) . . ?
C4D C3D C2D 119.2(3) . . ?
C5D C4D C3D 121.0(4) . . ?
C6D C5D C4D 120.0(4) . . ?
C5D C6D C7D 121.1(3) . . ?
C2D C7D C6D 118.1(3) . . ?
C13D C8D C9D 121.5(3) . . ?
C13D C8D N4D 120.9(3) . . ?
C9D C8D N4D 117.7(3) . . ?
C10D C9D C8D 119.2(3) . . ?
C9D C10D C11D 120.0(3) . . ?
C12D C11D C10D 118.9(3) . . ?
C13D C12D C11D 121.8(4) . . ?
C12D C13D C8D 118.6(3) . . ?
C1E N1E N2E 110.3(3) . . ?
C1E N1E C2E 129.3(3) . . ?
N2E N1E C2E 120.4(3) . . ?
N3E N2E N1E 108.7(3) . . ?
N2E N3E N4E 108.5(3) . . ?
N3E N4E C1E 110.7(3) . . ?
N3E N4E C8E 120.3(3) . . ?
C1E N4E C8E 129.0(3) . . ?
O1E C1E N4E 129.2(3) . . ?
O1E C1E N1E 129.0(3) . . ?
N4E C1E N1E 101.7(3) . . ?
C3E C2E C7E 122.2(3) . . ?
C3E C2E N1E 119.8(3) . . ?
C7E C2E N1E 118.1(3) . . ?
C2E C3E C4E 118.5(3) . . ?
C5E C4E C3E 121.0(4) . . ?
C4E C5E C6E 119.8(3) . . ?
C5E C6E C7E 120.5(3) . . ?
C2E C7E C6E 118.0(3) . . ?
C13E C8E C9E 121.2(3) . . ?
C13E C8E N4E 120.6(3) . . ?
C9E C8E N4E 118.2(3) . . ?
C8E C9E C10E 118.6(3) . . ?
C11E C10E C9E 120.0(3) . . ?
C12E C11E C10E 120.2(3) . . ?
C11E C12E C13E 121.0(4) . . ?
C8E C13E C12E 118.9(3) . . ?
N2F N1F C1F 111.2(3) . . ?
N2F N1F C2F 120.1(3) . . ?
C1F N1F C2F 128.7(3) . . ?
N3F N2F N1F 107.9(3) . . ?
N2F N3F N4F 109.0(3) . . ?
N3F N4F C1F 110.9(3) . . ?
N3F N4F C8F 120.4(3) . . ?
C1F N4F C8F 128.6(3) . . ?
O1F C1F N4F 129.1(3) . . ?
O1F C1F N1F 129.9(3) . . ?
N4F C1F N1F 101.0(3) . . ?
C7F C2F C3F 121.1(3) . . ?
C7F C2F N1F 119.4(3) . . ?
C3F C2F N1F 119.4(3) . . ?
C2F C3F C4F 118.5(3) . . ?
C5F C4F C3F 121.3(4) . . ?
C4F C5F C6F 119.1(3) . . ?
C7F C6F C5F 120.8(3) . . ?
C6F C7F C2F 119.2(3) . . ?
C9F C8F C13F 120.6(3) . . ?
C9F C8F N4F 119.3(3) . . ?
C13F C8F N4F 120.2(3) . . ?
C10F C9F C8F 119.1(3) . . ?
C11F C10F C9F 121.0(3) . . ?
C12F C11F C10F 119.1(3) . . ?
C11F C12F C13F 121.3(3) . . ?
C12F C13F C8F 119.0(3) . . ?

loop_
_geom_bond_atom_site_label_1
_geom_bond_atom_site_label_2
_geom_bond_distance
_geom_bond_site_symmetry_2
_geom_bond_publ_flag
O1A C1A 1.217(4) . ?
N1A C1A 1.377(4) . ?
N1A N2A 1.385(4) . ?
N1A C2A 1.432(4) . ?
N2A N3A 1.255(4) . ?
N3A N4A 1.382(4) . ?
N4A C1A 1.374(4) . ?
N4A C8A 1.426(4) . ?
C2A C3A 1.389(5) . ?
C2A C7A 1.390(5) . ?
C3A C4A 1.384(5) . ?
C4A C5A 1.380(5) . ?
C5A C6A 1.387(5) . ?
C6A C7A 1.382(5) . ?
C8A C13A 1.391(5) . ?
C8A C9A 1.391(5) . ?
C9A C10A 1.411(5) . ?
C10A C11A 1.379(5) . ?
C11A C12A 1.374(5) . ?
C12A C13A 1.377(5) . ?
O1B C1B 1.214(4) . ?
N1B N2B 1.371(4) . ?
N1B C1B 1.385(4) . ?
N1B C2B 1.424(4) . ?
N2B N3B 1.257(4) . ?
N3B N4B 1.380(4) . ?
N4B C1B 1.387(4) . ?
N4B C8B 1.435(4) . ?
C2B C3B 1.371(5) . ?
C2B C7B 1.391(5) . ?
C3B C4B 1.377(5) . ?
C4B C5B 1.376(5) . ?
C5B C6B 1.369(6) . ?
C6B C7B 1.393(6) . ?
C8B C13B 1.384(4) . ?
C8B C9B 1.391(4) . ?
C9B C10B 1.401(5) . ?
C10B C11B 1.382(5) . ?
C11B C12B 1.369(5) . ?
C12B C13B 1.383(5) . ?
O1C C1C 1.210(4) . ?
N1C N2C 1.370(4) . ?
N1C C1C 1.393(4) . ?
N1C C2C 1.431(4) . ?
N2C N3C 1.281(4) . ?
N3C N4C 1.363(4) . ?
N4C C1C 1.385(4) . ?
N4C C8C 1.427(4) . ?
C2C C3C 1.391(5) . ?
C2C C7C 1.392(4) . ?
C3C C4C 1.385(5) . ?
C4C C5C 1.381(5) . ?
C5C C6C 1.380(5) . ?
C6C C7C 1.379(5) . ?
C8C C13C 1.382(4) . ?
C8C C9C 1.394(4) . ?
C9C C10C 1.392(5) . ?
C10C C11C 1.390(5) . ?
C11C C12C 1.381(5) . ?
C12C C13C 1.384(5) . ?
O1D C1D 1.213(4) . ?
N1D C1D 1.378(4) . ?
N1D N2D 1.382(4) . ?
N1D C2D 1.419(4) . ?
N2D N3D 1.244(4) . ?
N3D N4D 1.383(4) . ?
N4D C1D 1.378(4) . ?
N4D C8D 1.446(4) . ?
C2D C3D 1.384(5) . ?
C2D C7D 1.394(5) . ?
C3D C4D 1.381(5) . ?
C4D C5D 1.367(6) . ?
C5D C6D 1.358(6) . ?
C6D C7D 1.403(5) . ?
C8D C13D 1.374(5) . ?
C8D C9D 1.390(5) . ?
C9D C10D 1.383(5) . ?
C10D C11D 1.397(5) . ?
C11D C12D 1.382(5) . ?
C12D C13D 1.373(5) . ?
O1E C1E 1.220(4) . ?
N1E C1E 1.379(4) . ?
N1E N2E 1.382(4) . ?
N1E C2E 1.435(4) . ?
N2E N3E 1.258(4) . ?
N3E N4E 1.376(4) . ?
N4E C1E 1.378(4) . ?
N4E C8E 1.423(4) . ?
C2E C3E 1.383(5) . ?
C2E C7E 1.390(5) . ?
C3E C4E 1.383(5) . ?
C4E C5E 1.381(5) . ?
C5E C6E 1.386(6) . ?
C6E C7E 1.396(5) . ?
C8E C13E 1.379(5) . ?
C8E C9E 1.396(5) . ?
C9E C10E 1.402(5) . ?
C10E C11E 1.382(5) . ?
C11E C12E 1.373(5) . ?
C12E C13E 1.388(5) . ?
O1F C1F 1.215(4) . ?
N1F N2F 1.369(4) . ?
N1F C1F 1.390(4) . ?
N1F C2F 1.428(4) . ?
N2F N3F 1.281(4) . ?
N3F N4F 1.362(4) . ?
N4F C1F 1.389(4) . ?
N4F C8F 1.423(4) . ?
C2F C7F 1.388(5) . ?
C2F C3F 1.388(5) . ?
C3F C4F 1.392(5) . ?
C4F C5F 1.385(6) . ?
C5F C6F 1.387(6) . ?
C6F C7F 1.385(5) . ?
C8F C9F 1.388(5) . ?
C8F C13F 1.390(5) . ?
C9F C10F 1.387(5) . ?
C10F C11F 1.383(5) . ?
C11F C12F 1.377(5) . ?
C12F C13F 1.386(5) . ?

loop_
_geom_torsion_atom_site_label_1
_geom_torsion_atom_site_label_2
_geom_torsion_atom_site_label_3
_geom_torsion_atom_site_label_4
_geom_torsion
_geom_torsion_site_symmetry_1
_geom_torsion_site_symmetry_2
_geom_torsion_site_symmetry_3
_geom_torsion_site_symmetry_4
_geom_torsion_publ_flag
C1A N1A N2A N3A 0.5(4) . . . . ?
C2A N1A N2A N3A 178.9(3) . . . . ?
N1A N2A N3A N4A -0.3(4) . . . . ?
N2A N3A N4A C1A 0.1(4) . . . . ?
N2A N3A N4A C8A -179.8(3) . . . . ?
N3A N4A C1A O1A 179.6(3) . . . . ?
C8A N4A C1A O1A -0.5(6) . . . . ?
N3A N4A C1A N1A 0.2(3) . . . . ?
C8A N4A C1A N1A -179.9(3) . . . . ?
N2A N1A C1A O1A -179.8(3) . . . . ?
C2A N1A C1A O1A 1.9(6) . . . . ?
N2A N1A C1A N4A -0.4(3) . . . . ?
C2A N1A C1A N4A -178.7(3) . . . . ?
C1A N1A C2A C3A -17.8(5) . . . . ?
N2A N1A C2A C3A 164.1(3) . . . . ?
C1A N1A C2A C7A 162.8(3) . . . . ?
N2A N1A C2A C7A -15.3(4) . . . . ?
C7A C2A C3A C4A -0.9(5) . . . . ?
N1A C2A C3A C4A 179.7(3) . . . . ?
C2A C3A C4A C5A 1.3(5) . . . . ?
C3A C4A C5A C6A -0.5(6) . . . . ?
C4A C5A C6A C7A -0.7(5) . . . . ?
C5A C6A C7A C2A 1.1(5) . . . . ?
C3A C2A C7A C6A -0.3(5) . . . . ?
N1A C2A C7A C6A 179.1(3) . . . . ?
C1A N4A C8A C13A -19.8(5) . . . . ?
N3A N4A C8A C13A 160.1(3) . . . . ?
C1A N4A C8A C9A 160.4(3) . . . . ?
N3A N4A C8A C9A -19.8(4) . . . . ?
C13A C8A C9A C10A -0.4(5) . . . . ?
N4A C8A C9A C10A 179.5(3) . . . . ?
C8A C9A C10A C11A 1.1(5) . . . . ?
C9A C10A C11A C12A -1.1(6) . . . . ?
C10A C11A C12A C13A 0.4(6) . . . . ?
C11A C12A C13A C8A 0.4(5) . . . . ?
C9A C8A C13A C12A -0.3(5) . . . . ?
N4A C8A C13A C12A 179.8(3) . . . . ?
C1B N1B N2B N3B -0.1(4) . . . . ?
C2B N1B N2B N3B -177.7(3) . . . . ?
N1B N2B N3B N4B 0.1(4) . . . . ?
N2B N3B N4B C1B 0.0(4) . . . . ?
N2B N3B N4B C8B 178.0(3) . . . . ?
N2B N1B C1B O1B 179.4(3) . . . . ?
C2B N1B C1B O1B -3.3(6) . . . . ?
N2B N1B C1B N4B 0.1(3) . . . . ?
C2B N1B C1B N4B 177.4(3) . . . . ?
N3B N4B C1B O1B -179.4(3) . . . . ?
C8B N4B C1B O1B 2.8(6) . . . . ?
N3B N4B C1B N1B 0.0(3) . . . . ?
C8B N4B C1B N1B -177.8(3) . . . . ?
N2B N1B C2B C3B -179.8(3) . . . . ?
C1B N1B C2B C3B 3.1(5) . . . . ?
N2B N1B C2B C7B 1.1(5) . . . . ?
C1B N1B C2B C7B -176.0(3) . . . . ?
C7B C2B C3B C4B -0.7(6) . . . . ?
N1B C2B C3B C4B -179.7(3) . . . . ?
C2B C3B C4B C5B 0.4(6) . . . . ?
C3B C4B C5B C6B -0.1(6) . . . . ?
C4B C5B C6B C7B 0.0(7) . . . . ?
C3B C2B C7B C6B 0.6(6) . . . . ?
N1B C2B C7B C6B 179.7(4) . . . . ?
C5B C6B C7B C2B -0.2(7) . . . . ?
N3B N4B C8B C13B 178.9(3) . . . . ?
C1B N4B C8B C13B -3.5(5) . . . . ?
N3B N4B C8B C9B -0.1(4) . . . . ?
C1B N4B C8B C9B 177.5(3) . . . . ?
C13B C8B C9B C10B 0.2(5) . . . . ?
N4B C8B C9B C10B 179.2(3) . . . . ?
C8B C9B C10B C11B 0.5(5) . . . . ?
C9B C10B C11B C12B 0.0(5) . . . . ?
C10B C11B C12B C13B -1.2(6) . . . . ?
C11B C12B C13B C8B 1.8(5) . . . . ?
C9B C8B C13B C12B -1.3(5) . . . . ?
N4B C8B C13B C12B 179.7(3) . . . . ?
C1C N1C N2C N3C -0.7(4) . . . . ?
C2C N1C N2C N3C -178.6(3) . . . . ?
N1C N2C N3C N4C 0.0(4) . . . . ?
N2C N3C N4C C1C 0.6(4) . . . . ?
N2C N3C N4C C8C -179.0(3) . . . . ?
N3C N4C C1C O1C 179.4(3) . . . . ?
C8C N4C C1C O1C -1.0(6) . . . . ?
N3C N4C C1C N1C -1.0(3) . . . . ?
C8C N4C C1C N1C 178.6(3) . . . . ?
N2C N1C C1C O1C -179.4(3) . . . . ?
C2C N1C C1C O1C -1.7(6) . . . . ?
N2C N1C C1C N4C 1.0(3) . . . . ?
C2C N1C C1C N4C 178.6(3) . . . . ?
N2C N1C C2C C3C -172.8(3) . . . . ?
C1C N1C C2C C3C 9.7(5) . . . . ?
N2C N1C C2C C7C 7.4(5) . . . . ?
C1C N1C C2C C7C -170.1(3) . . . . ?
C7C C2C C3C C4C 1.3(5) . . . . ?
N1C C2C C3C C4C -178.5(3) . . . . ?
C2C C3C C4C C5C -0.7(5) . . . . ?
C3C C4C C5C C6C -0.6(6) . . . . ?
C4C C5C C6C C7C 1.3(6) . . . . ?
C5C C6C C7C C2C -0.8(5) . . . . ?
C3C C2C C7C C6C -0.5(5) . . . . ?
N1C C2C C7C C6C 179.2(3) . . . . ?
N3C N4C C8C C13C -164.5(3) . . . . ?
C1C N4C C8C C13C 16.0(5) . . . . ?
N3C N4C C8C C9C 15.8(5) . . . . ?
C1C N4C C8C C9C -163.7(3) . . . . ?
C13C C8C C9C C10C 0.5(5) . . . . ?
N4C C8C C9C C10C -179.8(3) . . . . ?
C8C C9C C10C C11C -1.4(5) . . . . ?
C9C C10C C11C C12C 0.6(5) . . . . ?
C10C C11C C12C C13C 1.1(5) . . . . ?
C9C C8C C13C C12C 1.2(5) . . . . ?
N4C C8C C13C C12C -178.6(3) . . . . ?
C11C C12C C13C C8C -2.0(5) . . . . ?
C1D N1D N2D N3D 0.0(4) . . . . ?
C2D N1D N2D N3D 178.4(3) . . . . ?
N1D N2D N3D N4D 0.1(4) . . . . ?
N2D N3D N4D C1D -0.1(4) . . . . ?
N2D N3D N4D C8D -178.9(3) . . . . ?
N2D N1D C1D O1D -179.1(3) . . . . ?
C2D N1D C1D O1D 2.8(6) . . . . ?
N2D N1D C1D N4D -0.1(4) . . . . ?
C2D N1D C1D N4D -178.3(3) . . . . ?
N3D N4D C1D O1D 179.1(4) . . . . ?
C8D N4D C1D O1D -2.3(6) . . . . ?
N3D N4D C1D N1D 0.1(3) . . . . ?
C8D N4D C1D N1D 178.8(3) . . . . ?
C1D N1D C2D C3D -12.9(5) . . . . ?
N2D N1D C2D C3D 169.1(3) . . . . ?
C1D N1D C2D C7D 167.4(3) . . . . ?
N2D N1D C2D C7D -10.6(5) . . . . ?
C7D C2D C3D C4D 0.8(6) . . . . ?
N1D C2D C3D C4D -178.9(4) . . . . ?
C2D C3D C4D C5D -0.6(6) . . . . ?
C3D C4D C5D C6D 0.3(6) . . . . ?
C4D C5D C6D C7D -0.3(6) . . . . ?
C3D C2D C7D C6D -0.8(5) . . . . ?
N1D C2D C7D C6D 178.9(3) . . . . ?
C5D C6D C7D C2D 0.5(6) . . . . ?
C1D N4D C8D C13D 2.1(5) . . . . ?
N3D N4D C8D C13D -179.4(3) . . . . ?
C1D N4D C8D C9D -178.9(3) . . . . ?
N3D N4D C8D C9D -0.5(5) . . . . ?
C13D C8D C9D C10D -0.1(5) . . . . ?
N4D C8D C9D C10D -179.1(3) . . . . ?
C8D C9D C10D C11D -0.8(5) . . . . ?
C9D C10D C11D C12D 0.7(5) . . . . ?
C10D C11D C12D C13D 0.3(5) . . . . ?
C11D C12D C13D C8D -1.2(5) . . . . ?
C9D C8D C13D C12D 1.1(5) . . . . ?
N4D C8D C13D C12D -180.0(3) . . . . ?
C1E N1E N2E N3E -0.4(4) . . . . ?
C2E N1E N2E N3E -179.5(3) . . . . ?
N1E N2E N3E N4E 0.5(4) . . . . ?
N2E N3E N4E C1E -0.5(4) . . . . ?
N2E N3E N4E C8E -179.2(3) . . . . ?
N3E N4E C1E O1E -179.9(3) . . . . ?
C8E N4E C1E O1E -1.4(6) . . . . ?
N3E N4E C1E N1E 0.3(3) . . . . ?
C8E N4E C1E N1E 178.8(3) . . . . ?
N2E N1E C1E O1E -179.8(3) . . . . ?
C2E N1E C1E O1E -0.7(6) . . . . ?
N2E N1E C1E N4E 0.1(3) . . . . ?
C2E N1E C1E N4E 179.1(3) . . . . ?
C1E N1E C2E C3E 17.6(5) . . . . ?
N2E N1E C2E C3E -163.4(3) . . . . ?
C1E N1E C2E C7E -162.7(3) . . . . ?
N2E N1E C2E C7E 16.3(4) . . . . ?
C7E C2E C3E C4E 1.3(5) . . . . ?
N1E C2E C3E C4E -179.1(3) . . . . ?
C2E C3E C4E C5E -1.1(5) . . . . ?
C3E C4E C5E C6E -0.2(5) . . . . ?
C4E C5E C6E C7E 1.4(5) . . . . ?
C3E C2E C7E C6E -0.1(5) . . . . ?
N1E C2E C7E C6E -179.8(3) . . . . ?
C5E C6E C7E C2E -1.2(5) . . . . ?
N3E N4E C8E C13E -161.0(3) . . . . ?
C1E N4E C8E C13E 20.6(5) . . . . ?
N3E N4E C8E C9E 19.0(4) . . . . ?
C1E N4E C8E C9E -159.5(3) . . . . ?
C13E C8E C9E C10E 0.7(5) . . . . ?
N4E C8E C9E C10E -179.3(3) . . . . ?
C8E C9E C10E C11E -1.5(5) . . . . ?
C9E C10E C11E C12E 1.8(5) . . . . ?
C10E C11E C12E C13E -1.2(5) . . . . ?
C9E C8E C13E C12E -0.1(5) . . . . ?
N4E C8E C13E C12E 179.8(3) . . . . ?
C11E C12E C13E C8E 0.4(5) . . . . ?
C1F N1F N2F N3F 0.7(4) . . . . ?
C2F N1F N2F N3F 179.5(3) . . . . ?
N1F N2F N3F N4F -0.2(4) . . . . ?
N2F N3F N4F C1F -0.4(4) . . . . ?
N2F N3F N4F C8F 177.5(3) . . . . ?
N3F N4F C1F O1F -178.8(3) . . . . ?
C8F N4F C1F O1F 3.5(6) . . . . ?
N3F N4F C1F N1F 0.8(3) . . . . ?
C8F N4F C1F N1F -176.9(3) . . . . ?
N2F N1F C1F O1F 178.7(3) . . . . ?
C2F N1F C1F O1F 0.0(6) . . . . ?
N2F N1F C1F N4F -0.9(3) . . . . ?
C2F N1F C1F N4F -179.6(3) . . . . ?
N2F N1F C2F C7F -5.1(4) . . . . ?
C1F N1F C2F C7F 173.5(3) . . . . ?
N2F N1F C2F C3F 174.6(3) . . . . ?
C1F N1F C2F C3F -6.8(5) . . . . ?
C7F C2F C3F C4F -1.7(5) . . . . ?
N1F C2F C3F C4F 178.6(3) . . . . ?
C2F C3F C4F C5F 0.7(5) . . . . ?
C3F C4F C5F C6F 0.9(6) . . . . ?
C4F C5F C6F C7F -1.6(6) . . . . ?
C5F C6F C7F C2F 0.7(5) . . . . ?
C3F C2F C7F C6F 1.0(5) . . . . ?
N1F C2F C7F C6F -179.3(3) . . . . ?
N3F N4F C8F C9F -14.9(5) . . . . ?
C1F N4F C8F C9F 162.7(3) . . . . ?
N3F N4F C8F C13F 166.1(3) . . . . ?
C1F N4F C8F C13F -16.3(5) . . . . ?
C13F C8F C9F C10F -1.0(5) . . . . ?
N4F C8F C9F C10F -180.0(3) . . . . ?
C8F C9F C10F C11F 1.1(6) . . . . ?
C9F C10F C11F C12F -0.2(6) . . . . ?
C10F C11F C12F C13F -0.8(5) . . . . ?
C11F C12F C13F C8F 0.9(5) . . . . ?
C9F C8F C13F C12F 0.1(5) . . . . ?
N4F C8F C13F C12F 179.0(3) . . . . ?
